data_2003924
loop_
_publ_author_name
'Herbstein, F. H.'
'Kapon, M.'

_publ_section_title
;
 Re-Examination Shows that Copper(II) Tetrachloroaluminium,
 Cu(AlCl~4~)~2~, is Monoclinic and not Triclinic as Originally Stated
;
_journal_issue 9
_journal_name_full 'Acta Crystallographica Section C'
_journal_page_first 1739
_journal_page_last 1741
_journal_paper_doi 10.1107/S0108270195005865
_journal_volume 51
_journal_year 1995
_chemical_compound_source
;
Preparation by Kitajima et al. (1982)
;
_chemical_formula_moiety 'Al2 Cl8 Cu'
_chemical_formula_sum 'Al2 Cl8 Cu'
_chemical_formula_weight 401.10
_chemical_name_systematic
;
copper(II) tetrachloroaluminium
;
_space_group_IT_number 14
_symmetry_cell_setting monoclinic
_symmetry_space_group_name_Hall '-P 2ybc'
_symmetry_space_group_name_H-M 'P 1 21/c 1'
_audit_creation_method SHELXL
_cell_angle_alpha 90.00
_cell_angle_beta 94.03(6)
_cell_angle_gamma 90.00
_cell_formula_units_Z 2
_cell_length_a 6.582(6)
_cell_length_b 7.362(5)
_cell_length_c 12.265(5)
_cell_measurement_reflns_used 25
_cell_measurement_temperature 293(2)
_cell_measurement_theta_max 'high angle'
_cell_volume 592.9(7)
_computing_publication_material 'SHELXL93 (Sheldrick, 1993)'
_computing_structure_refinement 'SHELXL93 (Sheldrick, 1993)'
_computing_structure_solution 'XSEN (Takenaka, 1980)'
_diffrn_ambient_temperature 293(2)
_diffrn_measurement_device 'Rigaku computer-controlled'
_diffrn_measurement_method \w-2\q
_diffrn_radiation_monochromator graphite
_diffrn_radiation_source 'fine-focus sealed tube'
_diffrn_radiation_type MoK\a
_diffrn_radiation_wavelength 0.71069
_diffrn_reflns_av_R_equivalents 0.1166
_diffrn_reflns_av_sigmaI/netI 0.0894
_diffrn_reflns_limit_h_max 8
_diffrn_reflns_limit_h_min -8
_diffrn_reflns_limit_k_max 9
_diffrn_reflns_limit_k_min -9
_diffrn_reflns_limit_l_max 15
_diffrn_reflns_limit_l_min 0
_diffrn_reflns_number 2274
_diffrn_reflns_theta_max 30.98
_diffrn_reflns_theta_min 3.10
_diffrn_standards_decay_% 'Not significant'
_diffrn_standards_interval_count 100
_diffrn_standards_number 4
_exptl_absorpt_coefficient_mu 3.732
_exptl_absorpt_correction_type none
_exptl_crystal_colour yellow
_exptl_crystal_density_diffrn 2.247
_exptl_crystal_density_meas 2.25
_exptl_crystal_density_method 'flotation in CCl~4~/CH~2~Br~2~'
_exptl_crystal_description 'fine prisms'
_exptl_crystal_F_000 382
_exptl_crystal_size_max 0.55
_exptl_crystal_size_mid 0.30
_exptl_crystal_size_min 0.20
_refine_diff_density_max 1.43
_refine_diff_density_min -1.29
_refine_ls_extinction_method none
_refine_ls_goodness_of_fit_all 0.476
_refine_ls_matrix_type full
_refine_ls_number_parameters 52
_refine_ls_number_reflns 1218
_refine_ls_number_restraints 0
_refine_ls_restrained_S_all 0.476
_refine_ls_R_factor_all 0.0883
_refine_ls_R_factor_obs 0.0848
_refine_ls_shift/esd_max -0.144
_refine_ls_shift/esd_mean 0.034
_refine_ls_structure_factor_coef Fsqd
_refine_ls_weighting_scheme
;
calc w = 1/[\s^2^(F~o~^2^) + (0.3248P)^2^ + 19.31P]
where P = (F~o~^2^ + 2F~c~^2^)/3
;
_refine_ls_wR_factor_all 0.2396
_reflns_number_observed 1141
_reflns_number_total 1218
_reflns_observed_criterion >2sigma(I)
_cod_data_source_file md1003.cif
_cod_data_source_block AlClCu
_cod_original_sg_symbol_H-M 'P 21/c'
_cod_database_code 2003924

loop_
_symmetry_equiv_pos_as_xyz
'x, y, z'
'-x, y+1/2, -z+1/2'
'-x, -y, -z'
'x, -y-1/2, z-1/2'

loop_
_atom_site_aniso_label
_atom_site_aniso_U_11
_atom_site_aniso_U_22
_atom_site_aniso_U_33
_atom_site_aniso_U_12
_atom_site_aniso_U_13
_atom_site_aniso_U_23
Cu 0.0519(9) 0.0440(8) 0.0304(8) -0.0084(5) -0.0055(6) 0.0165(5)
Al1 0.0537(13) 0.0358(11) 0.0187(10) 0.0031(9) 0.0040(8) 0.0030(7)
Cl1 0.0511(11) 0.0428(10) 0.0343(10) -0.0089(7) -0.0011(7) 0.0127(7)
Cl2 0.0510(11) 0.0511(12) 0.0327(10) -0.0120(8) -0.0049(8) 0.0136(7)
Cl3 0.0823(14) 0.0542(12) 0.0194(9) -0.0107(10) 0.0093(8) 0.0017(7)
Cl4 0.0745(15) 0.0578(14) 0.0549(14) 0.0234(11) -0.0012(11) -0.0120(10)

loop_
_atom_site_label
_atom_site_occupancy
_atom_site_fract_x
_atom_site_fract_y
_atom_site_fract_z
_atom_site_U_iso_or_equiv
_atom_site_thermal_displace_type
_atom_site_calc_flag
_atom_site_refinement_flags
_atom_site_type_symbol
Cu 1 0 0 0 0.0425(5) Uani d S Cu
Al1 1 0.1918(3) -0.2649(3) 0.1812(2) 0.0360(6) Uani d . Al
Cl1 1 -0.1115(3) -0.2444(3) 0.0944(2) 0.0429(6) Uani d . Cl
Cl2 1 0.2992(3) -0.0131(3) 0.1086(2) 0.0453(6) Uani d . Cl
Cl3 1 0.1665(4) -0.2331(3) 0.3503(1) 0.0517(6) Uani d . Cl
Cl4 1 0.3576(4) -0.4876(3) 0.1365(2) 0.0626(7) Uani d . Cl

loop_
_atom_type_symbol
_atom_type_description
_atom_type_scat_source
_atom_type_scat_dispersion_real
_atom_type_scat_dispersion_imag
Cu Cu 'International Tables Vol C Tables 4.2.6.8 and 6.1.1.4' 0.3201 1.2651
Al Al 'International Tables Vol C Tables 4.2.6.8 and 6.1.1.4' 0.0645 0.0514
Cl Cl 'International Tables Vol C Tables 4.2.6.8 and 6.1.1.4' 0.1484 0.1585

loop_
_geom_angle_atom_site_label_1
_geom_angle_atom_site_label_2
_geom_angle_atom_site_label_3
_geom_angle_site_symmetry_1
_geom_angle_site_symmetry_3
_geom_angle
_geom_angle_publ_flag
Cl1 Cu Cl1 . 3 180.0 yes
Cl1 Cu Cl2 . . 88.06(7) yes
Cl1 Cu Cl2 3 . 91.94(7) yes
Cl1 Cu Cl2 . 3 91.94(7) yes
Cl1 Cu Cl2 3 3 88.06(7) yes
Cl2 Cu Cl2 . 3 180.0 yes
Cl4 Al1 Cl3 . . 115.46(15) yes
Cl4 Al1 Cl2 . . 111.82(15) yes
Cl3 Al1 Cl2 . . 110.85(13) yes
Cl4 Al1 Cl1 . . 113.83(14) yes
Cl3 Al1 Cl1 . . 109.70(14) yes
Cl2 Al1 Cl1 . . 93.01(11) yes
Al1 Cl1 Cu . . 89.23(9) yes
Al1 Cl2 Cu . . 89.06(9) yes

loop_
_geom_bond_atom_site_label_1
_geom_bond_atom_site_label_2
_geom_bond_site_symmetry_2
_geom_bond_distance
_geom_bond_publ_flag
Cu Cl1 . 2.288(2) yes
Cu Cl1 3 2.288(2) yes
Cu Cl2 . 2.300(3) yes
Cu Cl2 3 2.300(3) yes
Al1 Cl4 . 2.065(3) yes
Al1 Cl3 . 2.105(3) yes
Al1 Cl2 . 2.195(3) yes
Al1 Cl1 . 2.201(3) yes
